data_2203572
loop_
_publ_author_name
'Tr\'avn\'i\<cek, Zden\<ek'
'Zatloukal, Marek'

_publ_section_title <i>N</i>-[2-(Azepan-1-yl)-9-isopropyl-9<i>H</i>-purin-6-yl]-4-methoxybenzylamine
_journal_issue 5
_journal_name_full 'Acta Crystallographica Section E'
_journal_page_first o924
_journal_page_last o926
_journal_paper_doi 10.1107/S1600536804010207
_journal_volume 60
_journal_year 2004
_chemical_formula_iupac 'C22 H30 N6 O'
_chemical_formula_moiety 'C22 H30 N6 O'
_chemical_formula_sum 'C22 H30 N6 O'
_chemical_formula_weight 394.52
_chemical_melting_point 441.25
_chemical_name_common NG38
_chemical_name_systematic
;
N-[2-(Azepan-1-yl)-9-isopropyl-9H-purin-6-yl]-4-methoxybenzylamine
;
_space_group_IT_number 14
_symmetry_cell_setting monoclinic
_symmetry_space_group_name_Hall '-P 2ybc'
_symmetry_space_group_name_H-M 'P 1 21/c 1'
_atom_sites_solution_hydrogens geom
_atom_sites_solution_primary direct
_atom_sites_solution_secondary difmap
_audit_creation_method SHELXL-97
_cell_angle_alpha 90.00
_cell_angle_beta 94.656(6)
_cell_angle_gamma 90.00
_cell_formula_units_Z 4
_cell_length_a 11.8709(9)
_cell_length_b 16.2732(10)
_cell_length_c 10.8433(7)
_cell_measurement_reflns_used 4123
_cell_measurement_temperature 100(2)
_cell_measurement_theta_max 30.41
_cell_measurement_theta_min 2.21
_cell_volume 2087.8(2)
_computing_cell_refinement 'CrysAlis RED (Oxford Diffraction, 2003)'
_computing_data_collection 'CrysAlis CCD (Oxford Diffraction, 2003)'
_computing_data_reduction 'CrysAlis RED'
_computing_molecular_graphics 'ORTEPIII (Johnson & Barnett, 1996)'
_computing_publication_material 'SHELXL97 and PARST (Nardelli, 1995)'
_computing_structure_refinement 'SHELXL97 (Sheldrick, 1997)'
_computing_structure_solution 'SHELXS97 (Sheldrick, 1990)'
_diffrn_ambient_temperature 100(2)
_diffrn_detector_area_resol_mean 16.3
_diffrn_measured_fraction_theta_full 0.986
_diffrn_measured_fraction_theta_max 0.986
_diffrn_measurement_device_type 'Xcalibur2 (Sapphire2 CCD)'
_diffrn_measurement_method \w
_diffrn_radiation_monochromator 'Enhance (Oxford Diffraction)'
_diffrn_radiation_source 'fine-focus sealed tube'
_diffrn_radiation_type MoK\a
_diffrn_radiation_wavelength 0.71073
_diffrn_reflns_av_R_equivalents 0.0165
_diffrn_reflns_av_sigmaI/netI 0.0209
_diffrn_reflns_limit_h_max 12
_diffrn_reflns_limit_h_min -14
_diffrn_reflns_limit_k_max 14
_diffrn_reflns_limit_k_min -19
_diffrn_reflns_limit_l_max 12
_diffrn_reflns_limit_l_min -12
_diffrn_reflns_number 9776
_diffrn_reflns_theta_full 25.00
_diffrn_reflns_theta_max 25.00
_diffrn_reflns_theta_min 3.65
_diffrn_standards_number 0
_exptl_absorpt_coefficient_mu 0.081
_exptl_absorpt_correction_type none
_exptl_crystal_colour white
_exptl_crystal_density_diffrn 1.255
_exptl_crystal_density_method 'not measured'
_exptl_crystal_description prism
_exptl_crystal_F_000 848
_exptl_crystal_size_max 0.30
_exptl_crystal_size_mid 0.30
_exptl_crystal_size_min 0.20
_refine_diff_density_max 0.202
_refine_diff_density_min -0.211
_refine_ls_extinction_method none
_refine_ls_goodness_of_fit_ref 1.063
_refine_ls_hydrogen_treatment constr
_refine_ls_matrix_type full
_refine_ls_number_parameters 262
_refine_ls_number_reflns 3625
_refine_ls_number_restraints 0
_refine_ls_restrained_S_all 1.063
_refine_ls_R_factor_all 0.0424
_refine_ls_R_factor_gt 0.0352
_refine_ls_shift/su_max 0.000
_refine_ls_shift/su_mean 0.000
_refine_ls_structure_factor_coef Fsqd
_refine_ls_weighting_details 'calc w = 1/[\s^2^(Fo^2^)+(0.0539P)^2^+0.4543P] where P = (Fo^2^+2Fc^2^)/3'
_refine_ls_weighting_scheme calc
_refine_ls_wR_factor_gt 0.0926
_refine_ls_wR_factor_ref 0.0968
_reflns_number_gt 3104
_reflns_number_total 3625
_reflns_threshold_expression I>2\s(I)
_cod_data_source_file ci6370.cif
_cod_data_source_block I
_cod_original_sg_symbol_H-M 'P 21/c'
_cod_database_code 2203572
_cod_database_fobs_code 2203572

loop_
_symmetry_equiv_pos_as_xyz
'x, y, z'
'-x, y+1/2, -z+1/2'
'-x, -y, -z'
'x, -y-1/2, z-1/2'

loop_
_atom_site_label
_atom_site_fract_x
_atom_site_fract_y
_atom_site_fract_z
_atom_site_U_iso_or_equiv
_atom_site_adp_type
_atom_site_calc_flag
_atom_site_refinement_flags
_atom_site_occupancy
_atom_site_type_symbol
N1 0.84283(9) 0.01005(6) 0.62047(9) 0.0162(2) Uani d . 1 N
O1 0.55693(9) -0.13747(6) 1.17467(9) 0.0295(3) Uani d . 1 O
N2 1.02010(9) 0.06800(7) 0.62260(10) 0.0182(3) Uani d . 1 N
C2 0.90990(11) 0.06890(8) 0.57636(11) 0.0163(3) Uani d . 1 C
N3 0.88022(9) 0.12703(6) 0.49126(9) 0.0172(3) Uani d . 1 N
C4 0.77039(11) 0.12114(7) 0.45322(11) 0.0157(3) Uani d . 1 C
C5 0.69129(11) 0.06737(8) 0.49357(11) 0.0155(3) Uani d . 1 C
N6 0.66760(9) -0.05334(7) 0.61771(10) 0.0194(3) Uani d . 1 N
H6A 0.5945 -0.0515 0.5962 0.023 Uiso calc R 1 H
C6 0.73375(11) 0.00726(8) 0.57879(11) 0.0156(3) Uani d . 1 C
N7 0.58507(9) 0.08189(7) 0.43246(10) 0.0197(3) Uani d . 1 N
C8 0.60365(11) 0.14239(8) 0.35642(12) 0.0210(3) Uani d . 1 C
H8A 0.5461 0.1657 0.3012 0.025 Uiso calc R 1 H
N9 0.71350(9) 0.16888(7) 0.36392(10) 0.0193(3) Uani d . 1 N
C9 0.71179(12) -0.12157(8) 0.69359(12) 0.0202(3) Uani d . 1 C
H9A 0.7953 -0.1183 0.7019 0.024 Uiso calc R 1 H
H9B 0.6906 -0.1737 0.6508 0.024 Uiso calc R 1 H
C10 0.66934(11) -0.12321(8) 0.82133(12) 0.0185(3) Uani d . 1 C
C11 0.67705(12) -0.05454(8) 0.89739(13) 0.0220(3) Uani d . 1 C
H11A 0.7089 -0.0054 0.8681 0.026 Uiso calc R 1 H
C12 0.63927(12) -0.05590(9) 1.01559(13) 0.0232(3) Uani d . 1 C
H12A 0.6448 -0.0081 1.0661 0.028 Uiso calc R 1 H
C13 0.59353(12) -0.12776(9) 1.05879(12) 0.0219(3) Uani d . 1 C
C14 0.58428(12) -0.19680(8) 0.98389(12) 0.0220(3) Uani d . 1 C
H14A 0.5516 -0.2457 1.0130 0.026 Uiso calc R 1 H
C15 0.62268(11) -0.19459(8) 0.86657(12) 0.0204(3) Uani d . 1 C
H15A 0.6171 -0.2424 0.8163 0.024 Uiso calc R 1 H
C16 0.56443(13) -0.06819(10) 1.25553(13) 0.0298(3) Uani d . 1 C
H16A 0.5360 -0.0832 1.3348 0.045 Uiso calc R 1 H
H16B 0.5190 -0.0230 1.2181 0.045 Uiso calc R 1 H
H16C 0.6435 -0.0507 1.2692 0.045 Uiso calc R 1 H
C17 0.76565(12) 0.22674(8) 0.28102(12) 0.0223(3) Uani d . 1 C
H17A 0.8459 0.2352 0.3141 0.027 Uiso calc R 1 H
C18 0.76668(14) 0.19039(10) 0.15243(14) 0.0333(4) Uani d . 1 C
H18A 0.8057 0.1373 0.1573 0.050 Uiso calc R 1 H
H18B 0.8062 0.2278 0.0998 0.050 Uiso calc R 1 H
H18C 0.6888 0.1826 0.1170 0.050 Uiso calc R 1 H
C19 0.70688(14) 0.30930(9) 0.28075(15) 0.0339(4) Uani d . 1 C
H19A 0.7086 0.3303 0.3656 0.051 Uiso calc R 1 H
H19B 0.6282 0.3030 0.2470 0.051 Uiso calc R 1 H
H19C 0.7458 0.3480 0.2295 0.051 Uiso calc R 1 H
C20 1.05978(12) 0.01094(8) 0.72012(12) 0.0208(3) Uani d . 1 C
H20A 1.1429 0.0059 0.7203 0.025 Uiso calc R 1 H
H20B 1.0269 -0.0438 0.7003 0.025 Uiso calc R 1 H
C21 1.03091(13) 0.03504(9) 0.85026(13) 0.0270(3) Uani d . 1 C
H21A 0.9587 0.0084 0.8668 0.032 Uiso calc R 1 H
H21B 1.0902 0.0129 0.9107 0.032 Uiso calc R 1 H
C22 1.02024(14) 0.12693(10) 0.87252(14) 0.0331(4) Uani d . 1 C
H22A 1.0204 0.1361 0.9628 0.040 Uiso calc R 1 H
H22B 0.9458 0.1451 0.8345 0.040 Uiso calc R 1 H
C23 1.11126(14) 0.18207(10) 0.82337(14) 0.0334(4) Uani d . 1 C
H23A 1.1176 0.2328 0.8739 0.040 Uiso calc R 1 H
H23B 1.1848 0.1532 0.8345 0.040 Uiso calc R 1 H
C24 1.08934(13) 0.20634(9) 0.68701(14) 0.0273(3) Uani d . 1 C
H24A 1.0135 0.2317 0.6746 0.033 Uiso calc R 1 H
H24B 1.1454 0.2484 0.6675 0.033 Uiso calc R 1 H
C25 1.09543(12) 0.13540(8) 0.59677(13) 0.0220(3) Uani d . 1 C
H25A 1.0755 0.1557 0.5117 0.026 Uiso calc R 1 H
H25B 1.1740 0.1146 0.6006 0.026 Uiso calc R 1 H

loop_
_atom_site_aniso_label
_atom_site_aniso_U_11
_atom_site_aniso_U_22
_atom_site_aniso_U_33
_atom_site_aniso_U_12
_atom_site_aniso_U_13
_atom_site_aniso_U_23
N1 0.0177(6) 0.0159(5) 0.0149(5) -0.0002(4) 0.0019(4) -0.0007(4)
O1 0.0364(6) 0.0319(6) 0.0209(5) -0.0026(5) 0.0067(4) 0.0009(4)
N2 0.0160(6) 0.0205(6) 0.0178(6) -0.0018(5) -0.0012(4) 0.0014(4)
C2 0.0186(7) 0.0167(6) 0.0138(6) 0.0008(5) 0.0026(5) -0.0032(5)
N3 0.0176(6) 0.0179(6) 0.0161(5) -0.0017(5) 0.0005(4) -0.0002(4)
C4 0.0193(7) 0.0144(6) 0.0134(6) 0.0001(5) 0.0012(5) -0.0015(5)
C5 0.0156(7) 0.0162(6) 0.0146(6) 0.0001(5) 0.0006(5) -0.0018(5)
N6 0.0169(6) 0.0191(6) 0.0222(6) -0.0011(5) 0.0016(5) 0.0056(5)
C6 0.0187(7) 0.0150(6) 0.0133(6) 0.0002(5) 0.0034(5) -0.0027(5)
N7 0.0195(6) 0.0206(6) 0.0189(6) -0.0012(5) 0.0010(4) 0.0028(5)
C8 0.0174(7) 0.0230(7) 0.0222(7) -0.0008(6) -0.0015(5) 0.0054(6)
N9 0.0185(6) 0.0197(6) 0.0193(6) -0.0024(5) -0.0004(4) 0.0058(5)
C9 0.0215(7) 0.0162(7) 0.0231(7) 0.0007(6) 0.0029(6) 0.0043(5)
C10 0.0148(7) 0.0183(7) 0.0218(7) 0.0013(5) -0.0018(5) 0.0042(5)
C11 0.0228(7) 0.0167(7) 0.0261(7) -0.0014(6) -0.0009(6) 0.0037(5)
C12 0.0255(8) 0.0202(7) 0.0233(7) 0.0019(6) -0.0019(6) -0.0015(6)
C13 0.0181(7) 0.0275(7) 0.0198(7) 0.0026(6) -0.0004(5) 0.0042(6)
C14 0.0229(8) 0.0201(7) 0.0228(7) -0.0032(6) -0.0003(6) 0.0071(6)
C15 0.0215(7) 0.0170(7) 0.0221(7) 0.0002(6) -0.0017(5) 0.0026(5)
C16 0.0292(8) 0.0372(9) 0.0229(7) 0.0033(7) 0.0019(6) -0.0040(6)
C17 0.0188(7) 0.0231(7) 0.0248(7) -0.0049(6) 0.0012(6) 0.0094(6)
C18 0.0391(9) 0.0338(9) 0.0278(8) -0.0048(7) 0.0081(7) 0.0073(6)
C19 0.0372(9) 0.0255(8) 0.0400(9) 0.0007(7) 0.0090(7) 0.0118(7)
C20 0.0181(7) 0.0212(7) 0.0226(7) 0.0034(6) -0.0017(5) 0.0011(5)
C21 0.0284(8) 0.0320(8) 0.0200(7) 0.0037(7) -0.0008(6) 0.0021(6)
C22 0.0370(9) 0.0365(9) 0.0260(8) 0.0069(7) 0.0041(7) -0.0054(7)
C23 0.0323(9) 0.0315(8) 0.0353(9) -0.0021(7) -0.0028(7) -0.0120(7)
C24 0.0215(8) 0.0220(8) 0.0380(8) -0.0025(6) 0.0003(6) -0.0008(6)
C25 0.0162(7) 0.0249(7) 0.0247(7) -0.0032(6) 0.0005(5) 0.0021(6)

loop_
_atom_type_symbol
_atom_type_description
_atom_type_scat_dispersion_real
_atom_type_scat_dispersion_imag
_atom_type_scat_source
C C 0.0033 0.0016 'International Tables Vol C Tables 4.2.6.8 and 6.1.1.4'
H H 0.0000 0.0000 'International Tables Vol C Tables 4.2.6.8 and 6.1.1.4'
N N 0.0061 0.0033 'International Tables Vol C Tables 4.2.6.8 and 6.1.1.4'
O O 0.0106 0.0060 'International Tables Vol C Tables 4.2.6.8 and 6.1.1.4'

loop_
_geom_angle_atom_site_label_1
_geom_angle_atom_site_label_2
_geom_angle_atom_site_label_3
_geom_angle
_geom_angle_publ_flag
C6 N1 C2 118.99(11) y
C13 O1 C16 117.60(11) n
C2 N2 C25 120.48(11) n
C2 N2 C20 121.21(11) n
C25 N2 C20 116.89(10) n
N3 C2 N1 127.46(12) y
N3 C2 N2 116.69(11) n
N1 C2 N2 115.85(11) n
C4 N3 C2 110.77(10) y
N3 C4 N9 125.93(11) y
N3 C4 C5 128.19(12) y
N9 C4 C5 105.88(11) y
C4 C5 N7 110.71(11) y
C4 C5 C6 115.55(12) y
N7 C5 C6 133.57(12) y
C6 N6 C9 122.86(11) n
C6 N6 H6A 118.6 n
C9 N6 H6A 118.6 n
N1 C6 N6 119.43(11) y
N1 C6 C5 118.86(11) y
N6 C6 C5 121.71(12) y
C8 N7 C5 103.50(11) y
N7 C8 N9 113.95(12) y
N7 C8 H8A 123.0 n
N9 C8 H8A 123.0 n
C8 N9 C4 105.95(10) y
C8 N9 C17 127.62(11) n
C4 N9 C17 125.76(11) n
N6 C9 C10 113.58(11) n
N6 C9 H9A 108.9 n
C10 C9 H9A 108.9 n
N6 C9 H9B 108.9 n
C10 C9 H9B 108.9 n
H9A C9 H9B 107.7 n
C11 C10 C15 118.11(12) n
C11 C10 C9 121.30(12) n
C15 C10 C9 120.58(12) n
C10 C11 C12 121.60(13) n
C10 C11 H11A 119.2 n
C12 C11 H11A 119.2 n
C13 C12 C11 119.25(13) n
C13 C12 H12A 120.4 n
C11 C12 H12A 120.4 n
O1 C13 C14 115.32(12) n
O1 C13 C12 124.64(13) n
C14 C13 C12 120.03(12) n
C13 C14 C15 120.03(12) n
C13 C14 H14A 120.0 n
C15 C14 H14A 120.0 n
C14 C15 C10 120.97(12) n
C14 C15 H15A 119.5 n
C10 C15 H15A 119.5 n
O1 C16 H16A 109.5 n
O1 C16 H16B 109.5 n
H16A C16 H16B 109.5 n
O1 C16 H16C 109.5 n
H16A C16 H16C 109.5 n
H16B C16 H16C 109.5 n
N9 C17 C19 110.62(11) n
N9 C17 C18 110.33(11) n
C19 C17 C18 112.50(12) n
N9 C17 H17A 107.7 n
C19 C17 H17A 107.7 n
C18 C17 H17A 107.7 n
C17 C18 H18A 109.5 n
C17 C18 H18B 109.5 n
H18A C18 H18B 109.5 n
C17 C18 H18C 109.5 n
H18A C18 H18C 109.5 n
H18B C18 H18C 109.5 n
C17 C19 H19A 109.5 n
C17 C19 H19B 109.5 n
H19A C19 H19B 109.5 n
C17 C19 H19C 109.5 n
H19A C19 H19C 109.5 n
H19B C19 H19C 109.5 n
N2 C20 C21 115.01(11) n
N2 C20 H20A 108.5 n
C21 C20 H20A 108.5 n
N2 C20 H20B 108.5 n
C21 C20 H20B 108.5 n
H20A C20 H20B 107.5 n
C22 C21 C20 115.21(12) n
C22 C21 H21A 108.5 n
C20 C21 H21A 108.5 n
C22 C21 H21B 108.5 n
C20 C21 H21B 108.5 n
H21A C21 H21B 107.5 n
C21 C22 C23 116.75(13) n
C21 C22 H22A 108.1 n
C23 C22 H22A 108.1 n
C21 C22 H22B 108.1 n
C23 C22 H22B 108.1 n
H22A C22 H22B 107.3 n
C24 C23 C22 114.65(13) n
C24 C23 H23A 108.6 n
C22 C23 H23A 108.6 n
C24 C23 H23B 108.6 n
C22 C23 H23B 108.6 n
H23A C23 H23B 107.6 n
C25 C24 C23 114.36(12) n
C25 C24 H24A 108.7 n
C23 C24 H24A 108.7 n
C25 C24 H24B 108.7 n
C23 C24 H24B 108.7 n
H24A C24 H24B 107.6 n
N2 C25 C24 112.73(11) n
N2 C25 H25A 109.0 n
C24 C25 H25A 109.0 n
N2 C25 H25B 109.0 n
C24 C25 H25B 109.0 n
H25A C25 H25B 107.8 n

loop_
_geom_bond_atom_site_label_1
_geom_bond_atom_site_label_2
_geom_bond_distance
_geom_bond_publ_flag
N1 C6 1.3372(17) y
N1 C2 1.3571(16) y
O1 C13 1.3716(16) n
O1 C16 1.4266(18) n
N2 C2 1.3625(17) y
N2 C25 1.4565(17) n
N2 C20 1.4566(17) n
C2 N3 1.3482(16) y
N3 C4 1.3387(17) y
C4 N9 1.3751(16) y
C4 C5 1.3804(18) y
C5 N7 1.3962(17) y
C5 C6 1.4104(18) y
N6 C6 1.3494(16) y
N6 C9 1.4544(16) n
N6 H6A 0.88 n
N7 C8 1.3143(17) y
C8 N9 1.3696(17) y
C8 H8A 0.95 n
N9 C17 1.4724(16) n
C9 C10 1.5121(18) n
C9 H9A 0.99 n
C9 H9B 0.99 n
C10 C11 1.3874(19) n
C10 C15 1.3931(18) n
C11 C12 1.3920(19) n
C11 H11A 0.95 n
C12 C13 1.387(2) n
C12 H12A 0.95 n
C13 C14 1.385(2) n
C14 C15 1.3863(19) n
C14 H14A 0.95 n
C15 H15A 0.95 n
C16 H16A 0.98 n
C16 H16B 0.98 n
C16 H16C 0.98 n
C17 C19 1.514(2) n
C17 C18 1.516(2) n
C17 H17A 1.00 n
C18 H18A 0.98 n
C18 H18B 0.98 n
C18 H18C 0.98 n
C19 H19A 0.98 n
C19 H19B 0.98 n
C19 H19C 0.98 n
C20 C21 1.5301(19) n
C20 H20A 0.99 n
C20 H20B 0.99 n
C21 C22 1.522(2) n
C21 H21A 0.99 n
C21 H21B 0.99 n
C22 C23 1.533(2) n
C22 H22A 0.99 n
C22 H22B 0.99 n
C23 C24 1.532(2) n
C23 H23A 0.99 n
C23 H23B 0.99 n
C24 C25 1.519(2) n
C24 H24A 0.99 n
C24 H24B 0.99 n
C25 H25A 0.99 n
C25 H25B 0.99 n

loop_
_geom_hbond_atom_site_label_D
_geom_hbond_atom_site_label_H
_geom_hbond_atom_site_label_A
_geom_hbond_site_symmetry_A
_geom_hbond_distance_DH
_geom_hbond_distance_HA
_geom_hbond_distance_DA
_geom_hbond_angle_DHA
N6 H6A N7 3_656 0.88 2.19 3.0403(16) 164

loop_
_geom_torsion_atom_site_label_1
_geom_torsion_atom_site_label_2
_geom_torsion_atom_site_label_3
_geom_torsion_atom_site_label_4
_geom_torsion
_geom_torsion_publ_flag
C6 N1 C2 N3 -0.82(18) ?
C6 N1 C2 N2 -179.84(10) ?
C25 N2 C2 N3 10.39(17) ?
C20 N2 C2 N3 176.38(11) ?
C25 N2 C2 N1 -170.47(11) ?
C20 N2 C2 N1 -4.49(17) ?
N1 C2 N3 C4 0.81(17) ?
N2 C2 N3 C4 179.82(10) ?
C2 N3 C4 N9 -177.50(11) ?
C2 N3 C4 C5 2.44(18) ?
N3 C4 C5 N7 178.86(12) ?
N9 C4 C5 N7 -1.19(14) ?
N3 C4 C5 C6 -5.22(19) ?
N9 C4 C5 C6 174.73(11) ?
C2 N1 C6 N6 176.92(11) ?
C2 N1 C6 C5 -2.17(16) ?
C9 N6 C6 N1 -6.66(18) ?
C9 N6 C6 C5 172.40(11) y
C4 C5 C6 N1 4.75(17) ?
N7 C5 C6 N1 179.49(12) ?
C4 C5 C6 N6 -174.32(11) ?
N7 C5 C6 N6 0.4(2) ?
C4 C5 N7 C8 1.05(14) ?
C6 C5 N7 C8 -173.87(14) ?
C5 N7 C8 N9 -0.51(15) ?
N7 C8 N9 C4 -0.20(15) ?
N7 C8 N9 C17 170.76(12) ?
N3 C4 N9 C8 -179.21(12) ?
C5 C4 N9 C8 0.83(13) ?
N3 C4 N9 C17 9.6(2) ?
C5 C4 N9 C17 -170.35(12) ?
C6 N6 C9 C10 115.22(13) y
N6 C9 C10 C11 -51.92(17) ?
N6 C9 C10 C15 129.03(13) y
C15 C10 C11 C12 -0.2(2) ?
C9 C10 C11 C12 -179.28(12) ?
C10 C11 C12 C13 0.5(2) ?
C16 O1 C13 C14 -179.91(12) ?
C16 O1 C13 C12 1.3(2) ?
C11 C12 C13 O1 177.78(13) ?
C11 C12 C13 C14 -0.9(2) ?
O1 C13 C14 C15 -177.63(12) ?
C12 C13 C14 C15 1.2(2) ?
C13 C14 C15 C10 -1.0(2) ?
C11 C10 C15 C14 0.5(2) ?
C9 C10 C15 C14 179.55(12) ?
C8 N9 C17 C19 59.87(18) ?
C4 N9 C17 C19 -130.86(14) ?
C8 N9 C17 C18 -65.27(17) ?
C4 N9 C17 C18 104.01(15) ?
C2 N2 C20 C21 -77.88(15) ?
C25 N2 C20 C21 88.59(15) ?
N2 C20 C21 C22 -28.93(18) ?
C20 C21 C22 C23 -44.21(19) ?
C21 C22 C23 C24 84.52(17) ?
C22 C23 C24 C25 -67.17(17) ?
C2 N2 C25 C24 85.56(14) ?
C20 N2 C25 C24 -81.02(14) ?
C23 C24 C25 N2 55.14(16) ?

loop_
_cod_related_entry_id
_cod_related_entry_database
_cod_related_entry_code
1 ChemSpider 4415576
